data_9012414
loop_
_publ_author_name
'Clark, M. J. R.'
'Lynton, H.'

_publ_section_title
;Crystal structures of potassium, ammonium, rubidium and cesium
 tetrafluoroborates
;
_journal_name_full 'Canadian Journal of Chemistry'
_journal_page_first 2579
_journal_page_last 2586
_journal_paper_doi 10.1139/v69-426
_journal_volume 47
_journal_year 1969
_chemical_formula_structural Cs(BF4)
_chemical_formula_sum 'B Cs F4'
_space_group_IT_number 62
_symmetry_space_group_name_Hall '-P 2c 2ab'
_symmetry_space_group_name_H-M 'P b n m'
_cell_angle_alpha 90
_cell_angle_beta 90
_cell_angle_gamma 90
_cell_length_a 7.647
_cell_length_b 9.675
_cell_length_c 5.885
_cell_formula_units_Z 4
_cell_volume 435.400
_database_code_amcsd 0012157
_exptl_crystal_density_diffrn 3.352
_cod_original_formula_sum 'Cs B F4'
_cod_database_code 9012414
_amcsd_formula_title Cs(BF4)

loop_
_space_group_symop_operation_xyz
x,y,z
x,y,1/2-z
-x,-y,1/2+z
1/2+x,1/2-y,1/2+z
1/2-x,1/2+y,1/2-z
1/2-x,1/2+y,z
1/2+x,1/2-y,-z
-x,-y,-z

loop_
_atom_site_aniso_label
_atom_site_aniso_U_11
_atom_site_aniso_U_22
_atom_site_aniso_U_33
_atom_site_aniso_U_12
_atom_site_aniso_U_13
_atom_site_aniso_U_23
Cs 0.03259 0.02973 0.04209 -0.00202 0.00160 -0.00084
B 0.00584 0.04092 0.03797 0.03066 0.02398 -0.00352
F1 0.06109 0.05292 0.09836 -0.06188 0.01589 -0.04855
F2 0.05232 0.06933 0.07660 0.01972 -0.03333 0.06383
F3 0.05223 0.04932 0.05050 -0.00195 0.02501 0.00069

loop_
_atom_site_label
_atom_site_fract_x
_atom_site_fract_y
_atom_site_fract_z
Cs 0.16307 0.19174 0.25000
B 0.69140 0.05171 0.25000
F1 0.62730 -0.08385 0.25000
F2 0.57230 0.14666 0.25000
F3 0.80100 0.07107 0.05772

loop_
_cod_related_entry_id
_cod_related_entry_database
_cod_related_entry_code
1 AMCSD 0012157
